data_4129834
loop_
_publ_author_name
'Catalano, Luca'
'P\'erez-Estrada, Salvador'
'Terraneo, Giancarlo'
'Pilati, Tullio'
'Resnati, Giuseppe'
'Metrangolo, Pierangelo'
'Garcia-Garibay, Miguel A'

_publ_section_title
;
 Dynamic Characterization of Crystalline Supramolecular Rotors Assembled
 through Halogen Bonding.
;
_journal_issue 49
_journal_name_full 'Journal of the American Chemical Society'
_journal_page_first 15386
_journal_page_last 15389
_journal_paper_doi 10.1021/jacs.5b10776
_journal_volume 137
_journal_year 2015
_chemical_formula_moiety '2(C6 F5 I), C6 H12 N2'
_chemical_formula_sum 'C18 H12 F10 I2 N2'
_chemical_formula_weight 700.10
_space_group_IT_number 7
_space_group_name_Hall 'P -2yc'
_space_group_name_H-M_alt 'P 1 c 1'
_symmetry_cell_setting monoclinic
_symmetry_space_group_name_Hall 'P -2yc'
_symmetry_space_group_name_H-M 'P 1 c 1'
_atom_sites_solution_hydrogens geom
_atom_sites_solution_primary direct
_atom_sites_solution_secondary difmap
_audit_creation_method SHELXL-97
_cell_angle_alpha 90.00
_cell_angle_beta 99.5560(10)
_cell_angle_gamma 90.00
_cell_formula_units_Z 4
_cell_length_a 7.9746(4)
_cell_length_b 20.9827(9)
_cell_length_c 13.0699(6)
_cell_measurement_reflns_used 9945
_cell_measurement_temperature 143(2)
_cell_measurement_theta_max 32.33
_cell_measurement_theta_min 2.59
_cell_volume 2156.62(17)
_computing_cell_refinement 'Bruker SAINT'
_computing_data_collection 'Bruker APEX2'
_computing_data_reduction 'Bruker SAINT'
_computing_molecular_graphics
;
ORTEP-3 (Farrugia, L.J. (1997) Jour. Appl. Cryst. 30, 565)
Mercury (Macrae, C. F., Edgington, P. R., McCabe, P., Pidcock, E., 
Shields, G. P., Taylor, R., Towler, M. & van de Streek, J. (2006). 
J. Appl. Cryst. 39, 453-457
;
_computing_publication_material SHELXL
_computing_structure_refinement
;
SHELXL (Sheldrick, G. M. (2008). Acta Cryst. A64, 112-122)
;
_computing_structure_solution
;
SHELXS (Sheldrick, G. M. (2008). Acta Cryst. A64, 112-122)
;
_diffrn_ambient_temperature 143(2)
_diffrn_measured_fraction_theta_full 0.999
_diffrn_measured_fraction_theta_max 0.922
_diffrn_measurement_device_type 'Bruker APEX-II CCD'
_diffrn_measurement_method '\f and \w scans'
_diffrn_radiation_monochromator graphite
_diffrn_radiation_source 'fine-focus sealed tube'
_diffrn_radiation_type MoK\a
_diffrn_radiation_wavelength 0.71073
_diffrn_reflns_av_R_equivalents 0.0255
_diffrn_reflns_av_sigmaI/netI 0.0360
_diffrn_reflns_limit_h_max 11
_diffrn_reflns_limit_h_min -12
_diffrn_reflns_limit_k_max 24
_diffrn_reflns_limit_k_min -31
_diffrn_reflns_limit_l_max 19
_diffrn_reflns_limit_l_min -19
_diffrn_reflns_number 38298
_diffrn_reflns_theta_full 30.00
_diffrn_reflns_theta_max 33.37
_diffrn_reflns_theta_min 1.85
_diffrn_standards_decay_% 0.00
_exptl_absorpt_coefficient_mu 3.010
_exptl_absorpt_correction_T_max 0.5155
_exptl_absorpt_correction_T_min 0.4341
_exptl_absorpt_correction_type multi-scan
_exptl_absorpt_process_details 'Bruker (2001). SADABS. Bruker AXS Inc., Madison, Wisconsin, USA.'
_exptl_crystal_colour colourless
_exptl_crystal_density_diffrn 2.156
_exptl_crystal_density_method 'not measured'
_exptl_crystal_description bipyramid
_exptl_crystal_F_000 1320
_exptl_crystal_size_max 0.32
_exptl_crystal_size_mid 0.12
_exptl_crystal_size_min 0.09
_refine_diff_density_max 0.772
_refine_diff_density_min -0.411
_refine_diff_density_rms 0.087
_refine_ls_abs_structure_details 'Flack H D (1983), Acta Cryst. A39, 876-881'
_refine_ls_abs_structure_Flack 0.493(8)
_refine_ls_extinction_method none
_refine_ls_goodness_of_fit_ref 1.010
_refine_ls_hydrogen_treatment noref
_refine_ls_matrix_type full
_refine_ls_number_parameters 578
_refine_ls_number_reflns 14790
_refine_ls_number_restraints 2
_refine_ls_restrained_S_all 1.010
_refine_ls_R_factor_all 0.0311
_refine_ls_R_factor_gt 0.0259
_refine_ls_shift/su_max 0.002
_refine_ls_shift/su_mean 0.000
_refine_ls_structure_factor_coef Fsqd
_refine_ls_weighting_details 'w=1/[\s^2^(Fo^2^)+(0.0155P)^2^] where P=(Fo^2^+2Fc^2^)/3'
_refine_ls_weighting_scheme calc
_refine_ls_wR_factor_gt 0.0439
_refine_ls_wR_factor_ref 0.0454
_reflns_number_gt 13602
_reflns_number_total 14790
_reflns_threshold_expression 'I > 2\s(I)'
_cod_data_source_file ja5b10776_si_006.cif
_cod_data_source_block luc06_3d_140k
_cod_depositor_comments
;
The following automatic conversions were performed:

data item '_symmetry_cell_setting' value 'Monoclinic' was changed to
'monoclinic' in accordance with the
/home/saulius/struct/COD-crude-data/automatic-downloads/DataCite-retrospective/ACS/depositions/lib/dictionaries/cif_core.dic
dictionary named 'cif_core.dic' version 2.4.2 last updated on
2011-04-26.

Automatic conversion script
Id: cif_fix_values 6909 2019-04-08 15:41:33Z antanas 
;
_cod_original_sg_symbol_H-M 'P c'
_cod_database_code 4129834

loop_
_symmetry_equiv_pos_as_xyz
'x, y, z'
'x, -y, z+1/2'

loop_
_atom_site_label
_atom_site_type_symbol
_atom_site_fract_x
_atom_site_fract_y
_atom_site_fract_z
_atom_site_U_iso_or_equiv
_atom_site_adp_type
_atom_site_occupancy
_atom_site_symmetry_multiplicity
_atom_site_calc_flag
_atom_site_refinement_flags
I1A I 0.66642(2) 0.357583(7) 0.802000(12) 0.02482(4) Uani 1 1 d .
F1A F 0.6312(2) 0.45407(8) 0.98726(14) 0.0396(5) Uani 1 1 d .
F2A F 0.7508(3) 0.45355(8) 1.19096(14) 0.0401(4) Uani 1 1 d .
F3A F 0.9342(2) 0.35271(8) 1.27897(13) 0.0403(5) Uani 1 1 d .
F4A F 1.0005(3) 0.25298(9) 1.15880(15) 0.0455(5) Uani 1 1 d .
F5A F 0.8890(2) 0.25432(7) 0.95427(14) 0.0373(4) Uani 1 1 d .
C1A C 0.7555(4) 0.35399(12) 0.9640(2) 0.0232(6) Uani 1 1 d .
C2A C 0.7242(4) 0.40335(13) 1.0275(2) 0.0267(6) Uani 1 1 d .
C3A C 0.7832(4) 0.40381(13) 1.1323(2) 0.0277(6) Uani 1 1 d .
C4A C 0.8765(4) 0.35283(14) 1.1768(2) 0.0286(7) Uani 1 1 d .
C5A C 0.9088(4) 0.30261(13) 1.1157(2) 0.0295(6) Uani 1 1 d .
C6A C 0.8512(4) 0.30384(13) 1.0108(2) 0.0263(6) Uani 1 1 d .
I2A I 0.33283(2) 0.385428(8) 0.197741(12) 0.02454(4) Uani 1 1 d .
F6A F 0.0962(2) 0.49108(8) 0.06279(14) 0.0387(4) Uani 1 1 d .
F7A F -0.0193(3) 0.50250(9) -0.14104(16) 0.0572(6) Uani 1 1 d .
F8A F 0.0574(3) 0.41316(11) -0.27619(14) 0.0593(6) Uani 1 1 d .
F9A F 0.2437(3) 0.30938(11) -0.20351(15) 0.0560(6) Uani 1 1 d .
F10A F 0.3660(3) 0.29805(9) -0.00083(15) 0.0452(5) Uani 1 1 d .
C7A C 0.2372(4) 0.39457(13) 0.0368(2) 0.0250(6) Uani 1 1 d .
C8A C 0.1372(4) 0.44592(13) -0.0011(2) 0.0289(6) Uani 1 1 d .
C9A C 0.0757(4) 0.45225(15) -0.1069(3) 0.0375(8) Uani 1 1 d .
C10A C 0.1144(5) 0.40679(18) -0.1737(3) 0.0399(9) Uani 1 1 d .
C11A C 0.2098(4) 0.35510(16) -0.1383(2) 0.0380(8) Uani 1 1 d .
C12A C 0.2712(4) 0.34965(13) -0.0333(2) 0.0297(6) Uani 1 1 d .
N1A N 0.5525(3) 0.36660(11) 0.5969(2) 0.0224(5) Uani 1 1 d .
N2A N 0.4469(3) 0.37400(12) 0.40194(19) 0.0222(5) Uani 1 1 d .
C13A C 0.4186(4) 0.41534(14) 0.5764(2) 0.0300(6) Uani 1 1 d .
H13A H 0.4631 0.4569 0.6049 0.036 Uiso 1 1 calc R
H13B H 0.3213 0.4033 0.6107 0.036 Uiso 1 1 calc R
C14A C 0.3593(4) 0.42093(13) 0.4578(2) 0.0289(6) Uani 1 1 d .
H14A H 0.2350 0.4139 0.4414 0.035 Uiso 1 1 calc R
H14B H 0.3834 0.4644 0.4346 0.035 Uiso 1 1 calc R
C15A C 0.6308(4) 0.38652(14) 0.4248(2) 0.0288(6) Uani 1 1 d .
H15A H 0.6552 0.4288 0.3972 0.035 Uiso 1 1 calc R
H15B H 0.6922 0.3540 0.3905 0.035 Uiso 1 1 calc R
C16A C 0.6932(4) 0.38482(13) 0.5433(2) 0.0278(6) Uani 1 1 d .
H16A H 0.7872 0.3537 0.5596 0.033 Uiso 1 1 calc R
H16B H 0.7368 0.4273 0.5675 0.033 Uiso 1 1 calc R
C17A C 0.4823(4) 0.30492(12) 0.5569(2) 0.0269(6) Uani 1 1 d .
H17A H 0.3897 0.2920 0.5944 0.032 Uiso 1 1 calc R
H17B H 0.5723 0.2720 0.5688 0.032 Uiso 1 1 calc R
C18A C 0.4124(4) 0.30991(12) 0.4392(2) 0.0278(6) Uani 1 1 d .
H18A H 0.4676 0.2775 0.4009 0.033 Uiso 1 1 calc R
H18B H 0.2884 0.3018 0.4266 0.033 Uiso 1 1 calc R
I1B I 0.64273(2) 0.853076(7) 0.802557(12) 0.02411(4) Uani 1 1 d .
F1B F 0.9168(2) 0.74954(8) 0.90896(14) 0.0377(4) Uani 1 1 d .
F2B F 1.0530(2) 0.72460(9) 1.10505(15) 0.0482(5) Uani 1 1 d .
F3B F 0.9621(2) 0.79537(9) 1.26245(13) 0.0480(5) Uani 1 1 d .
F4B F 0.7425(3) 0.89409(9) 1.21826(14) 0.0474(5) Uani 1 1 d .
F5B F 0.6039(2) 0.91931(8) 1.02148(13) 0.0366(4) Uani 1 1 d .
C1B C 0.7518(3) 0.83447(12) 0.9588(2) 0.0215(5) Uani 1 1 d .
C2B C 0.8687(4) 0.78587(12) 0.9837(2) 0.0250(6) Uani 1 1 d .
C3B C 0.9405(4) 0.77227(13) 1.0851(2) 0.0310(6) Uani 1 1 d .
C4B C 0.8954(4) 0.80819(15) 1.1639(2) 0.0352(8) Uani 1 1 d .
C5B C 0.7821(4) 0.85781(15) 1.1420(2) 0.0333(7) Uani 1 1 d .
C6B C 0.7130(4) 0.87011(13) 1.0398(2) 0.0255(6) Uani 1 1 d .
I2B I 0.27926(2) 0.905884(8) 0.202222(12) 0.02497(4) Uani 1 1 d .
F6B F 0.3292(2) 0.82125(8) 0.00693(14) 0.0373(4) Uani 1 1 d .
F7B F 0.2069(3) 0.82742(10) -0.19595(15) 0.0488(5) Uani 1 1 d .
F8B F 0.0011(3) 0.92480(11) -0.27254(14) 0.0543(6) Uani 1 1 d .
F9B F -0.0952(3) 1.01337(9) -0.14107(16) 0.0572(6) Uani 1 1 d .
F10B F 0.0204(3) 1.00564(8) 0.06284(15) 0.0467(5) Uani 1 1 d .
C7B C 0.1798(4) 0.91383(12) 0.0418(2) 0.0226(6) Uani 1 1 d .
C8B C 0.2256(4) 0.86997(13) -0.0280(2) 0.0260(6) Uani 1 1 d .
C9B C 0.1652(4) 0.87281(15) -0.1324(2) 0.0317(7) Uani 1 1 d .
C10B C 0.0591(4) 0.92132(16) -0.1707(2) 0.0336(7) Uani 1 1 d .
C11B C 0.0116(4) 0.96590(14) -0.1046(2) 0.0346(7) Uani 1 1 d .
C12B C 0.0715(4) 0.96159(13) 0.0011(2) 0.0291(6) Uani 1 1 d .
N1B N 0.5156(3) 0.87450(12) 0.60038(19) 0.0246(5) Uani 1 1 d .
N2B N 0.4061(3) 0.88917(12) 0.4065(2) 0.0265(6) Uani 1 1 d .
C13B C 0.5432(4) 0.94135(13) 0.5693(2) 0.0315(7) Uani 1 1 d .
H13C H 0.6662 0.9514 0.5835 0.038 Uiso 1 1 calc R
H13D H 0.4838 0.9709 0.6103 0.038 Uiso 1 1 calc R
C14B C 0.4746(4) 0.95032(12) 0.4523(2) 0.0292(6) Uani 1 1 d .
H14C H 0.3838 0.9830 0.4430 0.035 Uiso 1 1 calc R
H14D H 0.5674 0.9652 0.4164 0.035 Uiso 1 1 calc R
C15B C 0.2675(4) 0.86851(14) 0.4595(2) 0.0311(6) Uani 1 1 d .
H15C H 0.2209 0.8275 0.4299 0.037 Uiso 1 1 calc R
H15D H 0.1750 0.9005 0.4488 0.037 Uiso 1 1 calc R
C16B C 0.3331(4) 0.86040(14) 0.5774(2) 0.0324(7) Uani 1 1 d .
H16C H 0.2706 0.8896 0.6171 0.039 Uiso 1 1 calc R
H16D H 0.3125 0.8162 0.5986 0.039 Uiso 1 1 calc R
C17B C 0.6069(4) 0.83160(14) 0.5393(2) 0.0307(6) Uani 1 1 d .
H17C H 0.5881 0.7868 0.5581 0.037 Uiso 1 1 calc R
H17D H 0.7304 0.8404 0.5550 0.037 Uiso 1 1 calc R
C18B C 0.5423(4) 0.84167(14) 0.4223(2) 0.0337(7) Uani 1 1 d .
H18C H 0.6375 0.8561 0.3881 0.040 Uiso 1 1 calc R
H18D H 0.4995 0.8008 0.3903 0.040 Uiso 1 1 calc R

loop_
_atom_site_aniso_label
_atom_site_aniso_U_11
_atom_site_aniso_U_22
_atom_site_aniso_U_33
_atom_site_aniso_U_23
_atom_site_aniso_U_13
_atom_site_aniso_U_12
I1A 0.02517(10) 0.03057(8) 0.01733(8) -0.00052(7) -0.00055(7) -0.00421(7)
F1A 0.0495(12) 0.0336(9) 0.0318(10) -0.0024(7) -0.0048(9) 0.0102(8)
F2A 0.0445(11) 0.0440(10) 0.0314(10) -0.0151(8) 0.0047(8) -0.0050(8)
F3A 0.0423(11) 0.0629(12) 0.0146(8) 0.0048(8) 0.0016(7) -0.0062(9)
F4A 0.0530(12) 0.0449(10) 0.0352(11) 0.0138(8) -0.0027(9) 0.0092(9)
F5A 0.0492(12) 0.0320(8) 0.0306(10) -0.0015(7) 0.0059(8) 0.0057(7)
C1A 0.0218(14) 0.0273(12) 0.0191(14) -0.0008(10) -0.0009(11) -0.0056(10)
C2A 0.0275(15) 0.0282(13) 0.0227(15) 0.0012(11) -0.0011(12) -0.0034(11)
C3A 0.0268(15) 0.0333(14) 0.0225(15) -0.0051(11) 0.0030(12) -0.0066(12)
C4A 0.0242(15) 0.0432(17) 0.0179(14) 0.0040(12) 0.0021(11) -0.0102(13)
C5A 0.0278(15) 0.0338(14) 0.0259(15) 0.0098(11) 0.0014(12) -0.0023(11)
C6A 0.0291(15) 0.0285(13) 0.0217(14) -0.0011(10) 0.0058(11) -0.0046(11)
I2A 0.02575(9) 0.02962(8) 0.01678(9) 0.00147(7) -0.00077(7) -0.00329(7)
F6A 0.0421(11) 0.0305(9) 0.0399(11) -0.0019(7) -0.0034(9) 0.0008(7)
F7A 0.0560(14) 0.0514(11) 0.0536(13) 0.0270(10) -0.0221(11) -0.0078(10)
F8A 0.0493(13) 0.1061(17) 0.0178(9) 0.0123(10) -0.0077(9) -0.0337(12)
F9A 0.0444(13) 0.0927(16) 0.0315(11) -0.0314(10) 0.0081(9) -0.0190(11)
F10A 0.0462(12) 0.0454(10) 0.0424(11) -0.0113(8) 0.0025(9) 0.0079(9)
C7A 0.0243(14) 0.0317(13) 0.0172(14) 0.0026(11) -0.0023(11) -0.0059(11)
C8A 0.0270(15) 0.0298(14) 0.0277(16) 0.0024(11) -0.0016(12) -0.0084(11)
C9A 0.0302(17) 0.0443(17) 0.0332(18) 0.0177(14) -0.0084(13) -0.0154(13)
C10A 0.0311(19) 0.068(2) 0.0178(16) 0.0078(15) -0.0036(13) -0.0245(17)
C11A 0.0323(17) 0.061(2) 0.0213(15) -0.0129(14) 0.0057(13) -0.0199(15)
C12A 0.0299(16) 0.0354(15) 0.0228(15) -0.0010(11) 0.0014(12) -0.0056(12)
N1A 0.0247(13) 0.0248(11) 0.0168(13) -0.0005(9) 0.0005(10) 0.0039(9)
N2A 0.0246(13) 0.0261(11) 0.0148(13) 0.0006(9) -0.0003(10) 0.0007(10)
C13A 0.0308(17) 0.0344(15) 0.0242(16) -0.0046(12) 0.0031(13) 0.0064(13)
C14A 0.0318(16) 0.0312(14) 0.0223(15) 0.0000(11) 0.0004(12) 0.0069(12)
C15A 0.0247(15) 0.0390(15) 0.0225(15) 0.0041(11) 0.0036(12) -0.0003(11)
C16A 0.0235(14) 0.0333(14) 0.0250(15) 0.0042(11) -0.0011(11) -0.0009(11)
C17A 0.0303(16) 0.0279(13) 0.0213(14) 0.0004(10) 0.0008(12) 0.0021(11)
C18A 0.0355(18) 0.0270(13) 0.0191(14) -0.0031(10) -0.0011(12) 0.0001(12)
I1B 0.02538(10) 0.02928(7) 0.01589(8) 0.00317(7) -0.00180(7) -0.00366(7)
F1B 0.0410(11) 0.0366(9) 0.0337(10) -0.0054(7) 0.0009(8) 0.0072(8)
F2B 0.0381(12) 0.0497(11) 0.0502(12) 0.0198(9) -0.0120(9) 0.0064(9)
F3B 0.0434(12) 0.0779(13) 0.0180(9) 0.0171(9) -0.0092(8) -0.0212(10)
F4B 0.0531(13) 0.0690(13) 0.0213(10) -0.0135(9) 0.0095(9) -0.0159(11)
F5B 0.0437(11) 0.0341(9) 0.0321(10) -0.0044(7) 0.0064(8) 0.0065(8)
C1B 0.0215(13) 0.0260(12) 0.0156(13) 0.0013(10) -0.0011(10) -0.0060(10)
C2B 0.0257(14) 0.0281(13) 0.0202(14) 0.0003(10) 0.0003(11) -0.0058(10)
C3B 0.0272(15) 0.0355(14) 0.0272(15) 0.0089(12) -0.0044(12) -0.0071(11)
C4B 0.0322(18) 0.0495(19) 0.0193(15) 0.0126(13) -0.0091(13) -0.0208(14)
C5B 0.0330(17) 0.0518(19) 0.0151(14) -0.0048(12) 0.0046(12) -0.0182(14)
C6B 0.0239(15) 0.0284(13) 0.0233(14) 0.0027(11) 0.0016(11) -0.0038(11)
I2B 0.02806(9) 0.03021(8) 0.01527(8) 0.00139(7) -0.00043(7) -0.00527(7)
F6B 0.0445(11) 0.0320(9) 0.0338(10) -0.0053(7) 0.0021(8) 0.0065(8)
F7B 0.0486(13) 0.0701(13) 0.0295(10) -0.0239(9) 0.0119(9) -0.0130(10)
F8B 0.0473(13) 0.0967(16) 0.0151(9) 0.0140(9) -0.0058(8) -0.0250(11)
F9B 0.0532(14) 0.0557(12) 0.0542(14) 0.0243(10) -0.0159(11) 0.0082(10)
F10B 0.0519(13) 0.0413(10) 0.0438(12) -0.0107(8) -0.0018(9) 0.0149(9)
C7B 0.0259(14) 0.0262(12) 0.0145(14) 0.0006(10) -0.0001(11) -0.0048(10)
C8B 0.0273(16) 0.0284(13) 0.0217(15) 0.0001(11) 0.0024(12) -0.0068(12)
C9B 0.0314(17) 0.0453(16) 0.0200(15) -0.0080(12) 0.0087(12) -0.0129(13)
C10B 0.0297(17) 0.0533(18) 0.0155(14) 0.0102(13) -0.0027(12) -0.0167(14)
C11B 0.0291(16) 0.0401(15) 0.0302(17) 0.0159(13) -0.0082(13) -0.0057(13)
C12B 0.0311(16) 0.0278(13) 0.0271(16) -0.0004(11) 0.0011(12) -0.0021(11)
N1B 0.0275(13) 0.0299(11) 0.0147(13) 0.0023(10) -0.0009(10) 0.0040(10)
N2B 0.0297(14) 0.0316(13) 0.0169(13) 0.0066(9) 0.0001(11) -0.0007(10)
C13B 0.0420(19) 0.0272(14) 0.0228(15) -0.0001(11) -0.0020(13) -0.0010(12)
C14B 0.0378(18) 0.0267(13) 0.0217(14) 0.0021(11) 0.0005(12) -0.0025(12)
C15B 0.0273(16) 0.0396(15) 0.0243(15) 0.0042(12) -0.0015(12) -0.0020(12)
C16B 0.0301(17) 0.0453(17) 0.0216(15) 0.0046(11) 0.0038(13) 0.0019(12)
C17B 0.0342(17) 0.0336(14) 0.0243(15) 0.0018(12) 0.0048(12) 0.0070(12)
C18B 0.043(2) 0.0372(16) 0.0206(15) -0.0006(12) 0.0054(13) 0.0074(14)

loop_
_atom_type_symbol
_atom_type_description
_atom_type_scat_dispersion_real
_atom_type_scat_dispersion_imag
_atom_type_scat_source
C C 0.0033 0.0016 'International Tables Vol C Tables 4.2.6.8 and 6.1.1.4'
H H 0.0000 0.0000 'International Tables Vol C Tables 4.2.6.8 and 6.1.1.4'
N N 0.0061 0.0033 'International Tables Vol C Tables 4.2.6.8 and 6.1.1.4'
F F 0.0171 0.0103 'International Tables Vol C Tables 4.2.6.8 and 6.1.1.4'
I I -0.4742 1.8119 'International Tables Vol C Tables 4.2.6.8 and 6.1.1.4'

loop_
_geom_angle_atom_site_label_1
_geom_angle_atom_site_label_2
_geom_angle_atom_site_label_3
_geom_angle
C2A C1A C6A 116.7(3)
C2A C1A I1A 120.7(2)
C6A C1A I1A 122.5(2)
F1A C2A C3A 117.2(3)
F1A C2A C1A 120.1(3)
C3A C2A C1A 122.7(3)
F2A C3A C2A 120.5(3)
F2A C3A C4A 120.3(3)
C2A C3A C4A 119.2(3)
F3A C4A C5A 120.8(3)
F3A C4A C3A 119.7(3)
C5A C4A C3A 119.5(3)
F4A C5A C4A 119.6(3)
F4A C5A C6A 120.2(3)
C4A C5A C6A 120.2(3)
F5A C6A C5A 117.9(2)
F5A C6A C1A 120.4(3)
C5A C6A C1A 121.7(3)
C12A C7A C8A 117.5(3)
C12A C7A I2A 121.4(2)
C8A C7A I2A 121.1(2)
F6A C8A C7A 120.9(3)
F6A C8A C9A 118.0(3)
C7A C8A C9A 121.1(3)
F7A C9A C10A 121.1(3)
F7A C9A C8A 119.6(3)
C10A C9A C8A 119.3(3)
F8A C10A C11A 119.7(3)
F8A C10A C9A 119.5(3)
C11A C10A C9A 120.8(3)
F9A C11A C10A 120.9(3)
F9A C11A C12A 119.7(3)
C10A C11A C12A 119.3(3)
F10A C12A C7A 120.3(3)
F10A C12A C11A 117.8(3)
C7A C12A C11A 121.9(3)
C16A N1A C13A 108.7(2)
C16A N1A C17A 109.6(2)
C13A N1A C17A 109.0(2)
C14A N2A C15A 108.6(2)
C14A N2A C18A 108.6(2)
C15A N2A C18A 109.3(2)
N1A C13A C14A 109.1(2)
N1A C13A H13A 109.9
C14A C13A H13A 109.9
N1A C13A H13B 109.9
C14A C13A H13B 109.9
H13A C13A H13B 108.3
N2A C14A C13A 110.8(2)
N2A C14A H14A 109.5
C13A C14A H14A 109.5
N2A C14A H14B 109.5
C13A C14A H14B 109.5
H14A C14A H14B 108.1
N2A C15A C16A 110.1(2)
N2A C15A H15A 109.6
C16A C15A H15A 109.6
N2A C15A H15B 109.6
C16A C15A H15B 109.6
H15A C15A H15B 108.2
N1A C16A C15A 109.8(2)
N1A C16A H16A 109.7
C15A C16A H16A 109.7
N1A C16A H16B 109.7
C15A C16A H16B 109.7
H16A C16A H16B 108.2
N1A C17A C18A 110.3(2)
N1A C17A H17A 109.6
C18A C17A H17A 109.6
N1A C17A H17B 109.6
C18A C17A H17B 109.6
H17A C17A H17B 108.1
N2A C18A C17A 109.5(2)
N2A C18A H18A 109.8
C17A C18A H18A 109.8
N2A C18A H18B 109.8
C17A C18A H18B 109.8
H18A C18A H18B 108.2
C6B C1B C2B 116.7(3)
C6B C1B I1B 122.3(2)
C2B C1B I1B 121.0(2)
F1B C2B C3B 117.1(3)
F1B C2B C1B 120.6(2)
C3B C2B C1B 122.2(3)
F2B C3B C4B 121.0(3)
F2B C3B C2B 119.9(3)
C4B C3B C2B 119.2(3)
F3B C4B C3B 120.1(3)
F3B C4B C5B 119.7(3)
C3B C4B C5B 120.2(3)
F4B C5B C4B 120.3(3)
F4B C5B C6B 120.7(3)
C4B C5B C6B 119.0(3)
F5B C6B C1B 120.2(2)
F5B C6B C5B 117.2(3)
C1B C6B C5B 122.6(3)
C12B C7B C8B 116.6(3)
C12B C7B I2B 123.3(2)
C8B C7B I2B 120.1(2)
F6B C8B C9B 117.7(3)
F6B C8B C7B 119.7(3)
C9B C8B C7B 122.6(3)
F7B C9B C10B 120.3(3)
F7B C9B C8B 120.2(3)
C10B C9B C8B 119.4(3)
F8B C10B C9B 119.8(3)
F8B C10B C11B 120.3(3)
C9B C10B C11B 119.9(3)
F9B C11B C10B 120.5(3)
F9B C11B C12B 119.6(3)
C10B C11B C12B 119.9(3)
F10B C12B C7B 120.5(3)
F10B C12B C11B 117.9(3)
C7B C12B C11B 121.6(3)
C16B N1B C17B 109.2(2)
C16B N1B C13B 108.7(2)
C17B N1B C13B 108.6(2)
C18B N2B C15B 109.4(2)
C18B N2B C14B 108.5(3)
C15B N2B C14B 108.8(2)
N1B C13B C14B 109.9(2)
N1B C13B H13C 109.7
C14B C13B H13C 109.7
N1B C13B H13D 109.7
C14B C13B H13D 109.7
H13C C13B H13D 108.2
N2B C14B C13B 109.9(2)
N2B C14B H14C 109.7
C13B C14B H14C 109.7
N2B C14B H14D 109.7
C13B C14B H14D 109.7
H14C C14B H14D 108.2
N2B C15B C16B 110.2(2)
N2B C15B H15C 109.6
C16B C15B H15C 109.6
N2B C15B H15D 109.6
C16B C15B H15D 109.6
H15C C15B H15D 108.1
N1B C16B C15B 109.9(2)
N1B C16B H16C 109.7
C15B C16B H16C 109.7
N1B C16B H16D 109.7
C15B C16B H16D 109.7
H16C C16B H16D 108.2
N1B C17B C18B 109.9(2)
N1B C17B H17C 109.7
C18B C17B H17C 109.7
N1B C17B H17D 109.7
C18B C17B H17D 109.7
H17C C17B H17D 108.2
N2B C18B C17B 110.5(2)
N2B C18B H18C 109.5
C17B C18B H18C 109.5
N2B C18B H18D 109.5
C17B C18B H18D 109.5
H18C C18B H18D 108.1

loop_
_geom_bond_atom_site_label_1
_geom_bond_atom_site_label_2
_geom_bond_distance
I1A C1A 2.120(3)
F1A C2A 1.353(3)
F2A C3A 1.345(3)
F3A C4A 1.339(3)
F4A C5A 1.341(3)
F5A C6A 1.338(3)
C1A C2A 1.375(4)
C1A C6A 1.381(4)
C2A C3A 1.373(4)
C3A C4A 1.376(4)
C4A C5A 1.372(4)
C5A C6A 1.372(4)
I2A C7A 2.123(3)
F6A C8A 1.339(3)
F7A C9A 1.331(4)
F8A C10A 1.347(3)
F9A C11A 1.340(4)
F10A C12A 1.348(3)
C7A C12A 1.373(4)
C7A C8A 1.382(4)
C8A C9A 1.395(4)
C9A C10A 1.363(5)
C10A C11A 1.361(5)
C11A C12A 1.383(4)
N1A C16A 1.469(4)
N1A C13A 1.471(4)
N1A C17A 1.471(3)
N2A C14A 1.469(4)
N2A C15A 1.471(4)
N2A C18A 1.471(4)
C13A C14A 1.549(4)
C13A H13A 0.9900
C13A H13B 0.9900
C14A H14A 0.9900
C14A H14B 0.9900
C15A C16A 1.547(4)
C15A H15A 0.9900
C15A H15B 0.9900
C16A H16A 0.9900
C16A H16B 0.9900
C17A C18A 1.550(4)
C17A H17A 0.9900
C17A H17B 0.9900
C18A H18A 0.9900
C18A H18B 0.9900
I1B C1B 2.119(3)
F1B C2B 1.345(3)
F2B C3B 1.340(3)
F3B C4B 1.336(3)
F4B C5B 1.334(3)
F5B C6B 1.346(3)
C1B C6B 1.372(4)
C1B C2B 1.383(4)
C2B C3B 1.383(4)
C3B C4B 1.372(4)
C4B C5B 1.377(5)
C5B C6B 1.382(4)
I2B C7B 2.122(3)
F6B C8B 1.346(3)
F7B C9B 1.341(3)
F8B C10B 1.336(3)
F9B C11B 1.345(3)
F10B C12B 1.334(3)
C7B C12B 1.371(4)
C7B C8B 1.386(4)
C8B C9B 1.371(4)
C9B C10B 1.364(5)
C10B C11B 1.369(5)
C11B C12B 1.388(4)
N1B C16B 1.467(4)
N1B C17B 1.473(4)
N1B C13B 1.487(4)
N2B C18B 1.463(4)
N2B C15B 1.465(4)
N2B C14B 1.481(4)
C13B C14B 1.547(4)
C13B H13C 0.9900
C13B H13D 0.9900
C14B H14C 0.9900
C14B H14D 0.9900
C15B C16B 1.552(4)
C15B H15C 0.9900
C15B H15D 0.9900
C16B H16C 0.9900
C16B H16D 0.9900
C17B C18B 1.544(4)
C17B H17C 0.9900
C17B H17D 0.9900
C18B H18C 0.9900
C18B H18D 0.9900

loop_
_geom_torsion_atom_site_label_1
_geom_torsion_atom_site_label_2
_geom_torsion_atom_site_label_3
_geom_torsion_atom_site_label_4
_geom_torsion
C6A C1A C2A F1A -179.9(3)
I1A C1A C2A F1A 2.1(4)
C6A C1A C2A C3A -0.2(4)
I1A C1A C2A C3A -178.2(2)
F1A C2A C3A F2A -1.0(4)
C1A C2A C3A F2A 179.3(3)
F1A C2A C3A C4A 179.2(3)
C1A C2A C3A C4A -0.6(5)
F2A C3A C4A F3A 0.4(4)
C2A C3A C4A F3A -179.8(3)
F2A C3A C4A C5A -179.8(3)
C2A C3A C4A C5A 0.0(5)
F3A C4A C5A F4A -0.5(4)
C3A C4A C5A F4A 179.7(3)
F3A C4A C5A C6A -178.9(3)
C3A C4A C5A C6A 1.2(4)
F4A C5A C6A F5A 0.2(4)
C4A C5A C6A F5A 178.6(3)
F4A C5A C6A C1A 179.5(3)
C4A C5A C6A C1A -2.1(4)
C2A C1A C6A F5A -179.2(3)
I1A C1A C6A F5A -1.2(4)
C2A C1A C6A C5A 1.5(4)
I1A C1A C6A C5A 179.5(2)
C12A C7A C8A F6A 178.9(3)
I2A C7A C8A F6A -0.7(4)
C12A C7A C8A C9A -1.0(4)
I2A C7A C8A C9A 179.4(2)
F6A C8A C9A F7A 0.6(4)
C7A C8A C9A F7A -179.5(3)
F6A C8A C9A C10A -179.6(3)
C7A C8A C9A C10A 0.4(4)
F7A C9A C10A F8A 0.8(5)
C8A C9A C10A F8A -179.0(3)
F7A C9A C10A C11A -179.2(3)
C8A C9A C10A C11A 1.0(5)
F8A C10A C11A F9A -2.0(5)
C9A C10A C11A F9A 178.0(3)
F8A C10A C11A C12A 178.5(3)
C9A C10A C11A C12A -1.5(5)
C8A C7A C12A F10A -179.1(3)
I2A C7A C12A F10A 0.5(4)
C8A C7A C12A C11A 0.5(4)
I2A C7A C12A C11A -180.0(2)
F9A C11A C12A F10A 0.8(4)
C10A C11A C12A F10A -179.7(3)
F9A C11A C12A C7A -178.7(3)
C10A C11A C12A C7A 0.8(5)
C16A N1A C13A C14A 58.2(3)
C17A N1A C13A C14A -61.2(3)
C15A N2A C14A C13A -60.8(3)
C18A N2A C14A C13A 57.9(3)
N1A C13A C14A N2A 3.0(3)
C14A N2A C15A C16A 56.5(3)
C18A N2A C15A C16A -61.8(3)
C13A N1A C16A C15A -62.5(3)
C17A N1A C16A C15A 56.5(3)
N2A C15A C16A N1A 4.1(3)
C16A N1A C17A C18A -60.9(3)
C13A N1A C17A C18A 57.9(3)
C14A N2A C18A C17A -61.1(3)
C15A N2A C18A C17A 57.2(3)
N1A C17A C18A N2A 3.4(3)
C6B C1B C2B F1B -178.5(2)
I1B C1B C2B F1B 0.5(3)
C6B C1B C2B C3B 1.7(4)
I1B C1B C2B C3B -179.3(2)
F1B C2B C3B F2B 0.0(4)
C1B C2B C3B F2B 179.9(3)
F1B C2B C3B C4B 179.9(2)
C1B C2B C3B C4B -0.3(4)
F2B C3B C4B F3B -0.9(4)
C2B C3B C4B F3B 179.3(2)
F2B C3B C4B C5B 178.7(3)
C2B C3B C4B C5B -1.1(4)
F3B C4B C5B F4B 1.8(4)
C3B C4B C5B F4B -177.8(3)
F3B C4B C5B C6B -179.4(3)
C3B C4B C5B C6B 1.0(4)
C2B C1B C6B F5B 178.2(2)
I1B C1B C6B F5B -0.8(4)
C2B C1B C6B C5B -1.8(4)
I1B C1B C6B C5B 179.2(2)
F4B C5B C6B F5B -0.7(4)
C4B C5B C6B F5B -179.5(3)
F4B C5B C6B C1B 179.2(3)
C4B C5B C6B C1B 0.5(4)
C12B C7B C8B F6B -178.8(3)
I2B C7B C8B F6B 2.0(4)
C12B C7B C8B C9B -0.9(4)
I2B C7B C8B C9B 180.0(2)
F6B C8B C9B F7B 1.3(4)
C7B C8B C9B F7B -176.7(3)
F6B C8B C9B C10B 179.7(3)
C7B C8B C9B C10B 1.7(5)
F7B C9B C10B F8B -2.3(4)
C8B C9B C10B F8B 179.3(3)
F7B C9B C10B C11B 177.2(3)
C8B C9B C10B C11B -1.2(5)
F8B C10B C11B F9B 0.6(4)
C9B C10B C11B F9B -178.9(3)
F8B C10B C11B C12B 179.5(3)
C9B C10B C11B C12B 0.0(5)
C8B C7B C12B F10B 179.7(3)
I2B C7B C12B F10B -1.2(4)
C8B C7B C12B C11B -0.3(4)
I2B C7B C12B C11B 178.8(2)
F9B C11B C12B F10B -0.3(4)
C10B C11B C12B F10B -179.3(3)
F9B C11B C12B C7B 179.7(3)
C10B C11B C12B C7B 0.8(5)
C16B N1B C13B C14B -58.6(3)
C17B N1B C13B C14B 60.0(3)
C18B N2B C14B C13B -58.7(3)
C15B N2B C14B C13B 60.2(3)
N1B C13B C14B N2B -1.3(3)
C18B N2B C15B C16B 59.4(3)
C14B N2B C15B C16B -58.9(3)
C17B N1B C16B C15B -58.2(3)
C13B N1B C16B C15B 60.1(3)
N2B C15B C16B N1B -1.2(3)
C16B N1B C17B C18B 60.1(3)
C13B N1B C17B C18B -58.3(3)
C15B N2B C18B C17B -57.7(3)
C14B N2B C18B C17B 60.8(3)
N1B C17B C18B N2B -1.8(4)
